data_2237641
loop_
_publ_author_name
'Abdel-Wahab, Bakr F.'
'Ng, Seik Weng'
'Tiekink, Edward R. T.'

_publ_section_title
;
 5-(4-Fluorophenyl)-3-[5-methyl-1-(4-methylphenyl)-1<i>H</i>-1,2,3-triazol-4-yl]-<i>N</i>-phenyl-4,5-dihydro-1<i>H</i>-pyrazole-1-carbothioamide
;
_journal_coeditor_code HG5303
_journal_issue 4
_journal_name_full 'Acta Crystallographica Section E'
_journal_page_first o619
_journal_paper_doi 10.1107/S1600536813008155
_journal_volume 69
_journal_year 2013
_chemical_formula_iupac 'C26 H23 F N6 S'
_chemical_formula_moiety 'C26 H23 F N6 S'
_chemical_formula_sum 'C26 H23 F N6 S'
_chemical_formula_weight 470.56
_chemical_name_systematic
5-(4-Fluorophenyl)-3-[5-methyl-1-(4-methylphenyl)-1<i>H</i>-1,2,3-triazol-4-yl]-<i>N</i>-phenyl-4,5-dihydro-1<i>H</i>-pyrazole-1-carbothioamide
_space_group_IT_number 14
_symmetry_cell_setting monoclinic
_symmetry_space_group_name_Hall '-P 2ybc'
_symmetry_space_group_name_H-M 'P 1 21/c 1'
_atom_sites_solution_hydrogens geom
_atom_sites_solution_primary direct
_atom_sites_solution_secondary difmap
_audit_creation_method SHELXL-97
_cell_angle_alpha 90.00
_cell_angle_beta 100.604(7)
_cell_angle_gamma 90.00
_cell_formula_units_Z 4
_cell_length_a 6.5449(5)
_cell_length_b 26.1030(17)
_cell_length_c 14.3818(8)
_cell_measurement_reflns_used 2937
_cell_measurement_temperature 295(2)
_cell_measurement_theta_max 27.4997
_cell_measurement_theta_min 2.8761
_cell_volume 2415.0(3)
_computing_cell_refinement 'CrysAlis PRO (Agilent, 2011)'
_computing_data_collection 'CrysAlis PRO (Agilent, 2011)'
_computing_data_reduction 'CrysAlis PRO (Agilent, 2011)'
_computing_molecular_graphics
;
ORTEP-3 for Windows (Farrugia, 2012) and DIAMOND (Brandenburg,
2006)
;
_computing_publication_material 'publCIF (Westrip, 2010)'
_computing_structure_refinement 'SHELXL97 (Sheldrick, 2008)'
_computing_structure_solution 'SHELXS97 (Sheldrick, 2008)'
_diffrn_ambient_temperature 295(2)
_diffrn_detector_area_resol_mean 10.4041
_diffrn_measured_fraction_theta_full 0.999
_diffrn_measured_fraction_theta_max 0.999
_diffrn_measurement_device_type 'Agilent SuperNova Dual diffractometer with an Atlas detector'
_diffrn_measurement_method '\w scan'
_diffrn_radiation_monochromator Mirror
_diffrn_radiation_source 'SuperNova (Mo) X-ray Source'
_diffrn_radiation_type MoK\a
_diffrn_radiation_wavelength 0.71073
_diffrn_reflns_av_R_equivalents 0.0396
_diffrn_reflns_av_sigmaI/netI 0.0491
_diffrn_reflns_limit_h_max 8
_diffrn_reflns_limit_h_min -8
_diffrn_reflns_limit_k_max 33
_diffrn_reflns_limit_k_min -33
_diffrn_reflns_limit_l_max 18
_diffrn_reflns_limit_l_min -18
_diffrn_reflns_number 15173
_diffrn_reflns_theta_full 27.56
_diffrn_reflns_theta_max 27.56
_diffrn_reflns_theta_min 2.88
_diffrn_standards_decay_% 0
_diffrn_standards_interval_count 0
_diffrn_standards_interval_time 0
_diffrn_standards_number 0
_exptl_absorpt_coefficient_mu 0.168
_exptl_absorpt_correction_T_max 1.00000
_exptl_absorpt_correction_T_min 0.80194
_exptl_absorpt_correction_type multi-scan
_exptl_absorpt_process_details '(CrysAlis PRO; Agilent, 2011)'
_exptl_crystal_colour colourless
_exptl_crystal_density_diffrn 1.294
_exptl_crystal_density_method 'not measured'
_exptl_crystal_description prism
_exptl_crystal_F_000 984
_exptl_crystal_size_max 0.40
_exptl_crystal_size_mid 0.30
_exptl_crystal_size_min 0.20
_refine_diff_density_max 0.170
_refine_diff_density_min -0.205
_refine_ls_extinction_method none
_refine_ls_goodness_of_fit_ref 1.029
_refine_ls_hydrogen_treatment mixed
_refine_ls_matrix_type full
_refine_ls_number_parameters 313
_refine_ls_number_reflns 5578
_refine_ls_number_restraints 0
_refine_ls_restrained_S_all 1.029
_refine_ls_R_factor_all 0.0981
_refine_ls_R_factor_gt 0.0555
_refine_ls_shift/su_max 0.001
_refine_ls_shift/su_mean 0.000
_refine_ls_structure_factor_coef Fsqd
_refine_ls_weighting_details 'calc w=1/[\s^2^(Fo^2^)+(0.0643P)^2^+0.3514P] where P=(Fo^2^+2Fc^2^)/3'
_refine_ls_weighting_scheme calc
_refine_ls_wR_factor_gt 0.1318
_refine_ls_wR_factor_ref 0.1620
_reflns_number_gt 3313
_reflns_number_total 5578
_reflns_threshold_expression I>2\s(I)
_cod_data_source_file hg5303.cif
_cod_data_source_block I
_cod_original_sg_symbol_H-M 'P 21/c'
_cod_database_code 2237641
_cod_database_fobs_code 2237641

loop_
_symmetry_equiv_pos_as_xyz
'x, y, z'
'-x, y+1/2, -z+1/2'
'-x, -y, -z'
'x, -y-1/2, z-1/2'

loop_
_atom_site_type_symbol
_atom_site_label
_atom_site_fract_x
_atom_site_fract_y
_atom_site_fract_z
_atom_site_U_iso_or_equiv
_atom_site_adp_type
_atom_site_calc_flag
_atom_site_refinement_flags
_atom_site_occupancy
_atom_site_symmetry_multiplicity
S S1 0.28247(11) 0.59566(2) 0.26576(4) 0.0660(2) Uani d . 1 1
F F1 0.4921(5) 0.53780(11) 0.71572(17) 0.1882(13) Uani d . 1 1
N N1 0.2779(3) 0.69941(8) 0.25175(14) 0.0581(5) Uani d . 1 1
N N2 0.5580(3) 0.66351(7) 0.34286(12) 0.0538(5) Uani d . 1 1
N N3 0.6368(3) 0.71314(7) 0.35592(12) 0.0519(5) Uani d . 1 1
N N4 1.1621(3) 0.75227(8) 0.45157(14) 0.0624(5) Uani d . 1 1
N N5 1.2414(3) 0.79826(8) 0.45671(15) 0.0662(6) Uani d . 1 1
N N6 1.0814(3) 0.83112(8) 0.42485(12) 0.0584(5) Uani d . 1 1
C C1 0.0777(3) 0.71154(8) 0.20191(14) 0.0503(5) Uani d . 1 1
C C2 0.0342(4) 0.76336(9) 0.18895(15) 0.0580(6) Uani d . 1 1
H H2 0.1373 0.7873 0.2105 0.070 Uiso calc R 1 1
C C3 -0.1592(4) 0.77990(10) 0.14473(15) 0.0635(7) Uani d . 1 1
H H3A -0.1860 0.8148 0.1371 0.076 Uiso calc R 1 1
C C4 -0.3132(4) 0.74477(11) 0.11172(15) 0.0655(7) Uani d . 1 1
H H4 -0.4442 0.7557 0.0819 0.079 Uiso calc R 1 1
C C5 -0.2697(4) 0.69365(11) 0.12361(16) 0.0659(7) Uani d . 1 1
H H5 -0.3729 0.6699 0.1012 0.079 Uiso calc R 1 1
C C6 -0.0762(4) 0.67637(9) 0.16809(15) 0.0608(6) Uani d . 1 1
H H6 -0.0500 0.6414 0.1751 0.073 Uiso calc R 1 1
C C7 0.3712(4) 0.65505(8) 0.28600(14) 0.0504(5) Uani d . 1 1
C C8 0.7040(3) 0.62449(9) 0.39009(14) 0.0532(6) Uani d . 1 1
H H8 0.7241 0.5976 0.3451 0.064 Uiso calc R 1 1
C C9 0.9037(3) 0.65642(9) 0.41746(16) 0.0572(6) Uani d . 1 1
H H9A 0.9644 0.6520 0.4837 0.069 Uiso calc R 1 1
H H9B 1.0056 0.6472 0.3792 0.069 Uiso calc R 1 1
C C10 0.8281(3) 0.70984(9) 0.39768(14) 0.0503(5) Uani d . 1 1
C C11 0.6339(4) 0.60126(9) 0.47522(15) 0.0547(6) Uani d . 1 1
C C12 0.4899(4) 0.62432(10) 0.51996(17) 0.0666(7) Uani d . 1 1
H H12 0.4242 0.6543 0.4956 0.080 Uiso calc R 1 1
C C13 0.4429(5) 0.60252(14) 0.6021(2) 0.0936(10) Uani d . 1 1
H H13 0.3470 0.6179 0.6336 0.112 Uiso calc R 1 1
C C14 0.5405(7) 0.55819(17) 0.6353(2) 0.1117(13) Uani d . 1 1
C C15 0.6779(7) 0.53446(15) 0.5924(3) 0.1172(13) Uani d . 1 1
H H15 0.7404 0.5041 0.6164 0.141 Uiso calc R 1 1
C C16 0.7249(5) 0.55604(11) 0.5117(2) 0.0877(9) Uani d . 1 1
H H16 0.8202 0.5398 0.4810 0.105 Uiso calc R 1 1
C C17 0.9534(3) 0.75537(9) 0.41700(14) 0.0520(5) Uani d . 1 1
C C18 0.8996(3) 0.80599(9) 0.39990(14) 0.0530(5) Uani d . 1 1
C C19 0.6961(4) 0.83117(10) 0.36692(18) 0.0669(7) Uani d . 1 1
H H19A 0.7083 0.8672 0.3802 0.100 Uiso calc R 1 1
H H19B 0.5940 0.8165 0.3991 0.100 Uiso calc R 1 1
H H19C 0.6543 0.8261 0.3000 0.100 Uiso calc R 1 1
C C20 1.1213(4) 0.88469(10) 0.41824(18) 0.0636(6) Uani d . 1 1
C C21 1.2087(4) 0.91154(11) 0.4967(2) 0.0790(8) Uani d . 1 1
H H21 1.2441 0.8953 0.5550 0.095 Uiso calc R 1 1
C C22 1.2439(5) 0.96392(12) 0.4878(3) 0.0979(10) Uani d . 1 1
H H22 1.3019 0.9826 0.5413 0.117 Uiso calc R 1 1
C C23 1.1953(5) 0.98862(13) 0.4024(3) 0.1023(11) Uani d . 1 1
C C24 1.1078(6) 0.95997(14) 0.3244(3) 0.1113(12) Uani d . 1 1
H H24 1.0730 0.9758 0.2657 0.134 Uiso calc R 1 1
C C25 1.0717(5) 0.90862(12) 0.3320(2) 0.0926(10) Uani d . 1 1
H H25 1.0134 0.8899 0.2786 0.111 Uiso calc R 1 1
C C26 1.2352(5) 1.04560(13) 0.3937(4) 0.151(2) Uani d . 1 1
H H26A 1.2715 1.0604 0.4556 0.227 Uiso calc R 1 1
H H26B 1.1121 1.0619 0.3599 0.227 Uiso calc R 1 1
H H26C 1.3473 1.0506 0.3599 0.227 Uiso calc R 1 1
H H3 0.355(5) 0.7242(10) 0.2690(19) 0.080(9) Uiso d . 1 1

loop_
_atom_site_aniso_label
_atom_site_aniso_U_11
_atom_site_aniso_U_22
_atom_site_aniso_U_33
_atom_site_aniso_U_12
_atom_site_aniso_U_13
_atom_site_aniso_U_23
S1 0.0670(5) 0.0540(4) 0.0691(4) 0.0000(3) -0.0082(3) -0.0048(3)
F1 0.231(3) 0.219(3) 0.1311(18) -0.018(2) 0.0773(19) 0.0845(19)
N1 0.0465(12) 0.0515(12) 0.0686(12) -0.0016(9) -0.0094(10) 0.0012(10)
N2 0.0447(11) 0.0541(11) 0.0577(10) -0.0005(9) -0.0038(9) 0.0055(9)
N3 0.0419(11) 0.0577(11) 0.0533(10) -0.0040(9) 0.0018(9) 0.0021(8)
N4 0.0391(11) 0.0766(14) 0.0691(12) -0.0062(10) 0.0038(9) 0.0110(10)
N5 0.0392(11) 0.0766(14) 0.0799(13) -0.0071(10) 0.0033(10) 0.0126(11)
N6 0.0420(11) 0.0739(13) 0.0585(10) -0.0079(10) 0.0069(9) 0.0072(10)
C1 0.0435(13) 0.0598(14) 0.0438(10) 0.0014(10) -0.0018(9) 0.0020(10)
C2 0.0570(15) 0.0587(14) 0.0543(12) 0.0013(11) -0.0001(11) 0.0060(10)
C3 0.0608(16) 0.0713(16) 0.0552(13) 0.0141(13) 0.0023(12) 0.0123(12)
C4 0.0492(15) 0.0914(19) 0.0517(12) 0.0119(14) -0.0018(11) 0.0060(13)
C5 0.0490(15) 0.0826(18) 0.0605(13) -0.0044(13) -0.0046(12) -0.0059(13)
C6 0.0532(15) 0.0620(14) 0.0617(13) 0.0002(12) -0.0042(11) -0.0070(11)
C7 0.0473(13) 0.0569(13) 0.0445(10) 0.0017(10) 0.0020(10) 0.0008(10)
C8 0.0475(13) 0.0581(14) 0.0511(11) 0.0086(10) 0.0013(10) 0.0023(10)
C9 0.0400(13) 0.0709(15) 0.0592(12) 0.0056(11) 0.0049(10) 0.0081(11)
C10 0.0392(12) 0.0660(14) 0.0450(10) 0.0006(10) 0.0059(9) 0.0041(10)
C11 0.0489(14) 0.0561(13) 0.0555(12) -0.0058(11) -0.0001(11) 0.0023(10)
C12 0.0601(16) 0.0752(17) 0.0637(14) -0.0069(13) 0.0092(13) -0.0015(13)
C13 0.085(2) 0.122(3) 0.0793(19) -0.018(2) 0.0293(17) -0.0031(19)
C14 0.124(3) 0.132(3) 0.081(2) -0.026(3) 0.023(2) 0.041(2)
C15 0.131(3) 0.108(3) 0.111(3) 0.013(2) 0.020(3) 0.055(2)
C16 0.092(2) 0.082(2) 0.0896(19) 0.0178(17) 0.0177(17) 0.0252(17)
C17 0.0385(12) 0.0715(15) 0.0453(10) -0.0048(11) 0.0058(9) 0.0062(10)
C18 0.0407(13) 0.0708(15) 0.0479(11) -0.0051(11) 0.0088(10) 0.0043(11)
C19 0.0452(14) 0.0740(17) 0.0788(16) 0.0009(12) 0.0045(12) 0.0087(13)
C20 0.0442(14) 0.0697(16) 0.0753(16) -0.0098(12) 0.0070(12) 0.0136(13)
C21 0.0627(18) 0.0807(19) 0.0870(18) -0.0114(14) -0.0036(15) 0.0070(15)
C22 0.062(2) 0.079(2) 0.142(3) -0.0133(16) -0.009(2) -0.003(2)
C23 0.0480(17) 0.078(2) 0.175(3) -0.0001(15) 0.004(2) 0.039(2)
C24 0.088(3) 0.112(3) 0.129(3) -0.015(2) 0.007(2) 0.055(2)
C25 0.096(2) 0.097(2) 0.0811(18) -0.0215(18) 0.0057(17) 0.0258(17)
C26 0.076(2) 0.074(2) 0.291(6) -0.0018(18) -0.002(3) 0.058(3)

loop_
_atom_type_symbol
_atom_type_description
_atom_type_scat_dispersion_real
_atom_type_scat_dispersion_imag
_atom_type_scat_source
C C 0.0033 0.0016 'International Tables Vol C Tables 4.2.6.8 and 6.1.1.4'
H H 0.0000 0.0000 'International Tables Vol C Tables 4.2.6.8 and 6.1.1.4'
N N 0.0061 0.0033 'International Tables Vol C Tables 4.2.6.8 and 6.1.1.4'
F F 0.0171 0.0103 'International Tables Vol C Tables 4.2.6.8 and 6.1.1.4'
S S 0.1246 0.1234 'International Tables Vol C Tables 4.2.6.8 and 6.1.1.4'

loop_
_geom_angle_atom_site_label_1
_geom_angle_atom_site_label_2
_geom_angle_atom_site_label_3
_geom_angle
C7 N1 C1 133.6(2)
C7 N1 H3 110(2)
C1 N1 H3 116(2)
C7 N2 N3 120.12(17)
C7 N2 C8 126.89(18)
N3 N2 C8 112.83(17)
C10 N3 N2 107.71(17)
N5 N4 C17 109.1(2)
N4 N5 N6 106.63(18)
C18 N6 N5 111.6(2)
C18 N6 C20 128.4(2)
N5 N6 C20 119.91(19)
C6 C1 C2 118.8(2)
C6 C1 N1 125.3(2)
C2 C1 N1 115.9(2)
C3 C2 C1 121.1(2)
C3 C2 H2 119.5
C1 C2 H2 119.5
C2 C3 C4 120.1(2)
C2 C3 H3A 120.0
C4 C3 H3A 120.0
C5 C4 C3 118.9(2)
C5 C4 H4 120.6
C3 C4 H4 120.6
C4 C5 C6 121.8(2)
C4 C5 H5 119.1
C6 C5 H5 119.1
C1 C6 C5 119.4(2)
C1 C6 H6 120.3
C5 C6 H6 120.3
N1 C7 N2 111.98(19)
N1 C7 S1 127.76(17)
N2 C7 S1 120.26(16)
N2 C8 C11 112.53(19)
N2 C8 C9 101.03(17)
C11 C8 C9 112.35(18)
N2 C8 H8 110.2
C11 C8 H8 110.2
C9 C8 H8 110.2
C10 C9 C8 102.80(18)
C10 C9 H9A 111.2
C8 C9 H9A 111.2
C10 C9 H9B 111.2
C8 C9 H9B 111.2
H9A C9 H9B 109.1
N3 C10 C17 120.3(2)
N3 C10 C9 114.3(2)
C17 C10 C9 125.3(2)
C12 C11 C16 118.8(2)
C12 C11 C8 122.7(2)
C16 C11 C8 118.5(2)
C11 C12 C13 119.7(3)
C11 C12 H12 120.2
C13 C12 H12 120.2
C14 C13 C12 118.7(3)
C14 C13 H13 120.7
C12 C13 H13 120.7
C15 C14 F1 119.6(4)
C15 C14 C13 123.0(3)
F1 C14 C13 117.5(4)
C14 C15 C16 118.4(3)
C14 C15 H15 120.8
C16 C15 H15 120.8
C15 C16 C11 121.5(3)
C15 C16 H16 119.2
C11 C16 H16 119.2
N4 C17 C18 109.1(2)
N4 C17 C10 121.1(2)
C18 C17 C10 129.7(2)
N6 C18 C17 103.6(2)
N6 C18 C19 124.5(2)
C17 C18 C19 131.9(2)
C18 C19 H19A 109.5
C18 C19 H19B 109.5
H19A C19 H19B 109.5
C18 C19 H19C 109.5
H19A C19 H19C 109.5
H19B C19 H19C 109.5
C21 C20 C25 120.5(3)
C21 C20 N6 120.2(2)
C25 C20 N6 119.3(2)
C20 C21 C22 118.6(3)
C20 C21 H21 120.7
C22 C21 H21 120.7
C23 C22 C21 121.8(3)
C23 C22 H22 119.1
C21 C22 H22 119.1
C22 C23 C24 117.8(3)
C22 C23 C26 121.3(4)
C24 C23 C26 121.0(4)
C25 C24 C23 121.1(3)
C25 C24 H24 119.4
C23 C24 H24 119.4
C24 C25 C20 120.1(3)
C24 C25 H25 119.9
C20 C25 H25 119.9
C23 C26 H26A 109.5
C23 C26 H26B 109.5
H26A C26 H26B 109.5
C23 C26 H26C 109.5
H26A C26 H26C 109.5
H26B C26 H26C 109.5

loop_
_geom_bond_atom_site_label_1
_geom_bond_atom_site_label_2
_geom_bond_distance
S1 C7 1.662(2)
F1 C14 1.363(4)
N1 C7 1.358(3)
N1 C1 1.409(3)
N1 H3 0.83(3)
N2 C7 1.358(3)
N2 N3 1.394(2)
N2 C8 1.474(3)
N3 C10 1.288(3)
N4 N5 1.305(3)
N4 C17 1.367(3)
N5 N6 1.366(3)
N6 C18 1.348(3)
N6 C20 1.429(3)
C1 C6 1.383(3)
C1 C2 1.388(3)
C2 C3 1.377(3)
C2 H2 0.9300
C3 C4 1.381(4)
C3 H3A 0.9300
C4 C5 1.368(4)
C4 H4 0.9300
C5 C6 1.385(3)
C5 H5 0.9300
C6 H6 0.9300
C8 C11 1.511(3)
C8 C9 1.539(3)
C8 H8 0.9800
C9 C10 1.489(3)
C9 H9A 0.9700
C9 H9B 0.9700
C10 C17 1.442(3)
C11 C12 1.374(3)
C11 C16 1.381(3)
C12 C13 1.395(4)
C12 H12 0.9300
C13 C14 1.365(5)
C13 H13 0.9300
C14 C15 1.333(5)
C15 C16 1.375(4)
C15 H15 0.9300
C16 H16 0.9300
C17 C18 1.378(3)
C18 C19 1.482(3)
C19 H19A 0.9600
C19 H19B 0.9600
C19 H19C 0.9600
C20 C21 1.361(4)
C20 C25 1.373(4)
C21 C22 1.396(4)
C21 H21 0.9300
C22 C23 1.372(5)
C22 H22 0.9300
C23 C24 1.382(5)
C23 C26 1.519(4)
C24 C25 1.369(4)
C24 H24 0.9300
C25 H25 0.9300
C26 H26A 0.9600
C26 H26B 0.9600
C26 H26C 0.9600

loop_
_geom_hbond_atom_site_label_D
_geom_hbond_atom_site_label_H
_geom_hbond_atom_site_label_A
_geom_hbond_distance_DH
_geom_hbond_distance_HA
_geom_hbond_distance_DA
_geom_hbond_angle_DHA
N1 H3 N3 0.83(3) 2.05(3) 2.568(3) 120(2)

loop_
_geom_torsion_atom_site_label_1
_geom_torsion_atom_site_label_2
_geom_torsion_atom_site_label_3
_geom_torsion_atom_site_label_4
_geom_torsion
C7 N2 N3 C10 -168.49(19)
C8 N2 N3 C10 7.2(2)
C17 N4 N5 N6 -0.1(2)
N4 N5 N6 C18 0.4(3)
N4 N5 N6 C20 -177.4(2)
C7 N1 C1 C6 -5.6(4)
C7 N1 C1 C2 172.6(2)
C6 C1 C2 C3 1.1(3)
N1 C1 C2 C3 -177.3(2)
C1 C2 C3 C4 -0.5(3)
C2 C3 C4 C5 -0.1(4)
C3 C4 C5 C6 0.3(4)
C2 C1 C6 C5 -0.9(3)
N1 C1 C6 C5 177.3(2)
C4 C5 C6 C1 0.3(4)
C1 N1 C7 N2 -170.1(2)
C1 N1 C7 S1 9.8(4)
N3 N2 C7 N1 -3.3(3)
C8 N2 C7 N1 -178.33(19)
N3 N2 C7 S1 176.78(15)
C8 N2 C7 S1 1.7(3)
C7 N2 C8 C11 -75.8(3)
N3 N2 C8 C11 108.8(2)
C7 N2 C8 C9 164.2(2)
N3 N2 C8 C9 -11.2(2)
N2 C8 C9 C10 10.3(2)
C11 C8 C9 C10 -109.9(2)
N2 N3 C10 C17 177.36(18)
N2 N3 C10 C9 0.6(2)
C8 C9 C10 N3 -7.4(2)
C8 C9 C10 C17 175.99(19)
N2 C8 C11 C12 -18.8(3)
C9 C8 C11 C12 94.5(3)
N2 C8 C11 C16 164.0(2)
C9 C8 C11 C16 -82.8(3)
C16 C11 C12 C13 1.7(4)
C8 C11 C12 C13 -175.6(2)
C11 C12 C13 C14 -0.8(4)
C12 C13 C14 C15 -0.5(6)
C12 C13 C14 F1 179.8(3)
F1 C14 C15 C16 -179.6(3)
C13 C14 C15 C16 0.8(7)
C14 C15 C16 C11 0.2(6)
C12 C11 C16 C15 -1.4(4)
C8 C11 C16 C15 175.9(3)
N5 N4 C17 C18 -0.2(3)
N5 N4 C17 C10 175.68(19)
N3 C10 C17 N4 -172.65(19)
C9 C10 C17 N4 3.8(3)
N3 C10 C17 C18 2.3(3)
C9 C10 C17 C18 178.7(2)
N5 N6 C18 C17 -0.5(2)
C20 N6 C18 C17 177.1(2)
N5 N6 C18 C19 177.0(2)
C20 N6 C18 C19 -5.5(4)
N4 C17 C18 N6 0.4(2)
C10 C17 C18 N6 -175.0(2)
N4 C17 C18 C19 -176.8(2)
C10 C17 C18 C19 7.8(4)
C18 N6 C20 C21 123.5(3)
N5 N6 C20 C21 -59.1(3)
C18 N6 C20 C25 -56.8(4)
N5 N6 C20 C25 120.5(3)
C25 C20 C21 C22 0.9(4)
N6 C20 C21 C22 -179.5(3)
C20 C21 C22 C23 -0.8(5)
C21 C22 C23 C24 0.5(5)
C21 C22 C23 C26 -179.8(3)
C22 C23 C24 C25 -0.3(5)
C26 C23 C24 C25 180.0(3)
C23 C24 C25 C20 0.4(6)
C21 C20 C25 C24 -0.7(5)
N6 C20 C25 C24 179.7(3)

loop_
_cod_related_entry_id
_cod_related_entry_database
_cod_related_entry_code
1 ChemSpider 28501833
